data_4075962
loop_
_publ_author_name
'Brisdon, Alan K.'
'Crossley, Ian R.'
'Pritchard, Robin G.'

_publ_section_title
;
 Asymmetric Fluoro-alkynyl Mercurials:&#x00A0; The Synthesis and Solid
 State Structures of RHgC&#x22EE;CCF3(R = Ph, Fc)
;
_journal_issue 22
_journal_name_full Organometallics
_journal_page_first 5487
_journal_paper_doi 10.1021/om050366q
_journal_volume 24
_journal_year 2005
_chemical_absolute_configuration ad
_chemical_compound_source 'synthesis as described'
_chemical_formula_moiety 'C9 H5 F3 Hg1'
_chemical_formula_sum 'C9 H5 F3 Hg'
_chemical_formula_weight 370.72
_chemical_name_systematic
;
 (C6H5)HgCCCF3
;
_space_group_IT_number 19
_symmetry_cell_setting orthorhombic
_symmetry_Int_Tables_number 19
_symmetry_space_group_name_Hall 'P 2ac 2ab'
_symmetry_space_group_name_H-M 'P 21 21 21'
_atom_sites_solution_hydrogens geom
_atom_sites_solution_primary direct
_atom_sites_solution_secondary difmap
_audit_conform_dict_location ftp://ftp.iucr.org/pub/cif_core.dic
_audit_conform_dict_name cif_core.dic
_audit_conform_dict_version 2.2
_audit_creation_date 2003-11-27T01:17:01-00:00
_audit_creation_method 'WinGX routine CIF_UPDATE'
_cell_angle_alpha 90
_cell_angle_beta 90
_cell_angle_gamma 90
_cell_formula_units_Z 4
_cell_length_a 5.84590(10)
_cell_length_b 8.4130(2)
_cell_length_c 18.2492(5)
_cell_measurement_reflns_used 9681
_cell_measurement_temperature 120(2)
_cell_measurement_theta_max 27.48
_cell_measurement_theta_min 2.91
_cell_measurement_wavelength 0.71073
_cell_volume 897.52(4)
_computing_molecular_graphics 'Ortep-3 for Windows (Farrugia, 1997)'
_computing_publication_material 'WinGX publication routines (Farrugia, 1999)'
_computing_structure_refinement 'SHELXL-97 (Sheldrick, 1997)'
_computing_structure_solution 'SHELXS-97 (Sheldrick, 1997)'
_diffrn_ambient_temperature 120(2)
_diffrn_measured_fraction_theta_full 0.995
_diffrn_measured_fraction_theta_max 0.995
_diffrn_radiation_monochromator graphite
_diffrn_radiation_probe x-ray
_diffrn_radiation_type MoK\a
_diffrn_radiation_wavelength 0.71073
_diffrn_reflns_av_R_equivalents 0.1152
_diffrn_reflns_av_unetI/netI 0.08
_diffrn_reflns_limit_h_max 7
_diffrn_reflns_limit_h_min -6
_diffrn_reflns_limit_k_max 9
_diffrn_reflns_limit_k_min -10
_diffrn_reflns_limit_l_max 23
_diffrn_reflns_limit_l_min -22
_diffrn_reflns_number 8250
_diffrn_reflns_theta_full 27.46
_diffrn_reflns_theta_max 27.46
_diffrn_reflns_theta_min 3.66
_exptl_absorpt_coefficient_mu 17.141
_exptl_absorpt_correction_T_max 0.919
_exptl_absorpt_correction_T_min 0.443
_exptl_absorpt_correction_type multi-scan
_exptl_absorpt_process_details
;
 R.H. Blessing, Acta Cryst. (1995), A51, 33-38
;
_exptl_crystal_colour colourless
_exptl_crystal_density_diffrn 2.744
_exptl_crystal_density_method 'not measured'
_exptl_crystal_description blade
_exptl_crystal_F_000 664
_exptl_crystal_size_max 0.34
_exptl_crystal_size_mid 0.06
_exptl_crystal_size_min 0.02
_refine_diff_density_max 2.012
_refine_diff_density_min -1.894
_refine_diff_density_rms 0.262
_refine_ls_abs_structure_details 'Flack H D (1983), Acta Cryst. A39, 876-881'
_refine_ls_abs_structure_Flack -0.03(2)
_refine_ls_extinction_coef 0.0061(6)
_refine_ls_extinction_expression Fc^*^=kFc[1+0.001xFc^2^\l^3^/sin(2\q)]^-1/4^
_refine_ls_extinction_method SHELXL
_refine_ls_goodness_of_fit_ref 1.032
_refine_ls_hydrogen_treatment mixed
_refine_ls_matrix_type full
_refine_ls_number_parameters 119
_refine_ls_number_reflns 2045
_refine_ls_number_restraints 0
_refine_ls_restrained_S_all 1.032
_refine_ls_R_factor_all 0.0492
_refine_ls_R_factor_gt 0.0443
_refine_ls_shift/su_max 0.001
_refine_ls_shift/su_mean 0
_refine_ls_structure_factor_coef Fsqd
_refine_ls_weighting_details 'calc w=1/[\s^2^(Fo^2^)+(0.0479P)^2^+2.1749P] where P=(Fo^2^+2Fc^2^)/3'
_refine_ls_weighting_scheme calc
_refine_ls_wR_factor_gt 0.1059
_refine_ls_wR_factor_ref 0.1096
_reflns_number_gt 1944
_reflns_number_total 2045
_reflns_threshold_expression >2sigma(I)
_cod_data_source_file om050366qsi20050509_115627.cif
_cod_data_source_block PhHgtfp
_cod_database_code 4075962

loop_
_symmetry_equiv_pos_as_xyz
'x, y, z'
'-x+1/2, -y, z+1/2'
'x+1/2, -y+1/2, -z'
'-x, y+1/2, -z+1/2'

loop_
_atom_site_label
_atom_site_type_symbol
_atom_site_fract_x
_atom_site_fract_y
_atom_site_fract_z
_atom_site_U_iso_or_equiv
_atom_site_adp_type
_atom_site_occupancy
_atom_site_symmetry_multiplicity
_atom_site_calc_flag
_atom_site_refinement_flags
C1 C 0.5239(17) 0.6274(9) 0.4314(4) 0.0269(19) Uani 1 1 d .
C2 C 0.3825(18) 0.5398(9) 0.4556(5) 0.026(2) Uani 1 1 d .
C3 C 0.2082(17) 0.4245(10) 0.4780(5) 0.0281(19) Uani 1 1 d .
C10 C 1.0430(17) 0.8472(9) 0.3218(4) 0.0258(18) Uani 1 1 d .
C11 C 1.0781(16) 0.8120(9) 0.2483(5) 0.0287(19) Uani 1 1 d .
H11 H 0.9749 0.7434 0.2234 0.034 Uiso 1 1 calc R
C12 C 1.263(2) 0.8762(10) 0.2110(5) 0.030(2) Uani 1 1 d .
H12 H 1.2836 0.8517 0.1606 0.036 Uiso 1 1 calc R
C13 C 1.4184(19) 0.9759(10) 0.2458(5) 0.030(2) Uani 1 1 d .
H13 H 1.5449 1.0196 0.22 0.036 Uiso 1 1 calc R
C14 C 1.3828(18) 1.0096(10) 0.3195(4) 0.029(2) Uani 1 1 d .
H14 H 1.4872 1.0774 0.3443 0.035 Uiso 1 1 calc R
C15 C 1.1997(16) 0.9470(8) 0.3575(5) 0.0280(18) Uani 1 1 d .
H15 H 1.1797 0.9714 0.408 0.034 Uiso 1 1 calc R
F1 F -0.0017(10) 0.4834(8) 0.4836(4) 0.0474(17) Uani 1 1 d .
F2 F 0.2541(13) 0.3632(8) 0.5444(4) 0.0479(17) Uani 1 1 d .
F3 F 0.2021(14) 0.2980(7) 0.4338(4) 0.062(2) Uani 1 1 d .
Hg1 Hg 0.77703(6) 0.74558(3) 0.378296(14) 0.02523(19) Uani 1 1 d .

loop_
_atom_site_aniso_label
_atom_site_aniso_U_11
_atom_site_aniso_U_22
_atom_site_aniso_U_33
_atom_site_aniso_U_23
_atom_site_aniso_U_13
_atom_site_aniso_U_12
C1 0.031(5) 0.022(4) 0.028(4) -0.002(3) 0.003(4) 0.006(4)
C2 0.027(5) 0.023(4) 0.028(4) -0.002(3) 0.005(4) 0.005(4)
C3 0.023(5) 0.026(4) 0.036(5) 0.003(3) 0.000(4) 0.000(4)
C10 0.028(5) 0.021(4) 0.028(4) 0.006(3) 0.000(4) -0.002(4)
C11 0.031(5) 0.023(4) 0.032(4) -0.002(3) 0.005(4) -0.011(4)
C12 0.045(7) 0.025(4) 0.021(4) -0.001(3) 0.001(4) 0.004(4)
C13 0.031(6) 0.031(4) 0.028(4) 0.005(3) 0.006(5) 0.004(4)
C14 0.031(6) 0.031(4) 0.025(4) 0.005(3) -0.001(4) -0.002(4)
C15 0.031(5) 0.022(4) 0.031(4) -0.002(3) -0.003(4) -0.001(4)
F1 0.024(4) 0.046(4) 0.072(4) 0.019(4) 0.011(3) 0.011(3)
F2 0.040(4) 0.053(3) 0.050(3) 0.022(3) 0.003(3) -0.004(3)
F3 0.066(5) 0.046(3) 0.074(4) -0.028(3) 0.018(4) -0.022(3)
Hg1 0.0263(3) 0.0214(2) 0.0280(3) 0.00177(13) 0.00231(9) -0.00230(12)

loop_
_atom_type_symbol
_atom_type_description
_atom_type_scat_dispersion_real
_atom_type_scat_dispersion_imag
_atom_type_scat_source
C C 0.0033 0.0016 'International Tables Vol C Tables 4.2.6.8 and 6.1.1.4'
H H 0 0 'International Tables Vol C Tables 4.2.6.8 and 6.1.1.4'
F F 0.0171 0.0103 'International Tables Vol C Tables 4.2.6.8 and 6.1.1.4'
Hg Hg -2.3894 9.2266 'International Tables Vol C Tables 4.2.6.8 and 6.1.1.4'

loop_
_geom_angle_atom_site_label_1
_geom_angle_atom_site_label_2
_geom_angle_atom_site_label_3
_geom_angle
C2 C1 Hg1 170.3(7)
C1 C2 C3 174.1(9)
F1 C3 F3 108.6(8)
F1 C3 F2 105.0(8)
F3 C3 F2 104.2(7)
F1 C3 C2 114.6(7)
F3 C3 C2 112.2(8)
F2 C3 C2 111.5(8)
C11 C10 C15 118.7(9)
C11 C10 Hg1 120.6(6)
C15 C10 Hg1 120.6(6)
C12 C11 C10 120.4(8)
C12 C11 H11 119.8
C10 C11 H11 119.8
C11 C12 C13 121.3(8)
C11 C12 H12 119.3
C13 C12 H12 119.3
C14 C13 C12 117.9(10)
C14 C13 H13 121.1
C12 C13 H13 121.1
C15 C14 C13 121.6(9)
C15 C14 H14 119.2
C13 C14 H14 119.2
C14 C15 C10 120.0(8)
C14 C15 H15 120
C10 C15 H15 120
C1 Hg1 C10 175.3(3)

loop_
_geom_bond_atom_site_label_1
_geom_bond_atom_site_label_2
_geom_bond_distance
C1 C2 1.193(12)
C1 Hg1 2.029(9)
C2 C3 1.465(12)
C3 F1 1.328(11)
C3 F3 1.335(10)
C3 F2 1.344(10)
C10 C11 1.389(11)
C10 C15 1.404(12)
C10 Hg1 2.053(9)
C11 C12 1.386(13)
C11 H11 0.95
C12 C13 1.391(14)
C12 H12 0.95
C13 C14 1.390(12)
C13 H13 0.95
C14 C15 1.380(13)
C14 H14 0.95
C15 H15 0.95

loop_
_geom_torsion_atom_site_label_1
_geom_torsion_atom_site_label_2
_geom_torsion_atom_site_label_3
_geom_torsion_atom_site_label_4
_geom_torsion
Hg1 C1 C2 C3 -27(14)
C1 C2 C3 F1 -105(10)
C1 C2 C3 F3 20(10)
C1 C2 C3 F2 136(9)
C15 C10 C11 C12 -0.9(13)
Hg1 C10 C11 C12 -177.6(7)
C10 C11 C12 C13 0.6(14)
C11 C12 C13 C14 -0.1(14)
C12 C13 C14 C15 0.0(13)
C13 C14 C15 C10 -0.3(13)
C11 C10 C15 C14 0.8(13)
Hg1 C10 C15 C14 177.5(6)
C2 C1 Hg1 C10 -20(8)
C11 C10 Hg1 C1 53(4)
C15 C10 Hg1 C1 -123(4)

loop_
_cod_related_entry_id
_cod_related_entry_database
_cod_related_entry_code
1 ChemSpider 21781728
